data_4032264
loop_
_publ_author_name
'Ali, Wajid'
'Dahiya, Anjali'
'Pandey, Ramdhari'
'Alam, Tipu'
'Patel, Bhisma K.'

_publ_section_title
;
 Microwave-Assisted Cascade Strategy for the Synthesis of
 Indolo[2,3-b]quinolines from 2-(Phenylethynyl)anilines and Aryl
 Isothiocynates.
;
_journal_issue 4
_journal_name_full 'The Journal of organic chemistry'
_journal_page_first 2089
_journal_page_last 2096
_journal_paper_doi 10.1021/acs.joc.6b02912
_journal_volume 82
_journal_year 2017
_chemical_formula_sum 'C21 H14 N2'
_chemical_formula_weight 294.34
_chemical_name_systematic
; 
 ? 
;
_space_group_IT_number 14
_symmetry_cell_setting monoclinic
_symmetry_space_group_name_Hall '-P 2yn'
_symmetry_space_group_name_H-M 'P 1 21/n 1'
_atom_sites_solution_hydrogens geom
_atom_sites_solution_primary direct
_atom_sites_solution_secondary difmap
_audit_creation_method SHELXL-97
_cell_angle_alpha 90.00
_cell_angle_beta 112.916(9)
_cell_angle_gamma 90.00
_cell_formula_units_Z 8
_cell_length_a 13.1263(9)
_cell_length_b 18.8252(13)
_cell_length_c 13.4559(10)
_cell_measurement_reflns_used 5401
_cell_measurement_temperature 296(2)
_cell_measurement_theta_max 25.00
_cell_measurement_theta_min 2.98
_cell_volume 3062.6(4)
_computing_cell_refinement 'Bruker SMART'
_computing_data_collection 'Bruker SMART'
_computing_data_reduction 'Bruker SAINT'
_computing_molecular_graphics 'Bruker SHELXTL'
_computing_publication_material 'Bruker SHELXTL'
_computing_structure_refinement 'Bruker SHELXTL'
_computing_structure_solution 'Bruker SHELXTL'
_diffrn_ambient_temperature 296(2)
_diffrn_measured_fraction_theta_full 0.998
_diffrn_measured_fraction_theta_max 0.998
_diffrn_measurement_device_type 'CCD area detector'
_diffrn_measurement_method 'phi and omega scans'
_diffrn_radiation_monochromator graphite
_diffrn_radiation_source 'fine-focus sealed tube'
_diffrn_radiation_type MoK\a
_diffrn_radiation_wavelength 0.71073
_diffrn_reflns_av_R_equivalents 0.0298
_diffrn_reflns_av_sigmaI/netI 0.0543
_diffrn_reflns_limit_h_max 15
_diffrn_reflns_limit_h_min -12
_diffrn_reflns_limit_k_max 13
_diffrn_reflns_limit_k_min -22
_diffrn_reflns_limit_l_max 11
_diffrn_reflns_limit_l_min -16
_diffrn_reflns_number 11984
_diffrn_reflns_theta_full 25.00
_diffrn_reflns_theta_max 25.00
_diffrn_reflns_theta_min 2.98
_exptl_absorpt_coefficient_mu 0.076
_exptl_crystal_colour Colorless
_exptl_crystal_density_diffrn 1.277
_exptl_crystal_density_method 'not measured'
_exptl_crystal_description Block
_exptl_crystal_F_000 1232
_exptl_crystal_size_max 0.32
_exptl_crystal_size_mid 0.30
_exptl_crystal_size_min 0.28
_refine_diff_density_max 0.793
_refine_diff_density_min -0.263
_refine_diff_density_rms 0.048
_refine_ls_extinction_method none
_refine_ls_goodness_of_fit_ref 1.089
_refine_ls_hydrogen_treatment mixed
_refine_ls_matrix_type full
_refine_ls_number_parameters 423
_refine_ls_number_reflns 5393
_refine_ls_number_restraints 0
_refine_ls_restrained_S_all 1.089
_refine_ls_R_factor_all 0.1307
_refine_ls_R_factor_gt 0.0811
_refine_ls_shift/su_max 0.000
_refine_ls_shift/su_mean 0.000
_refine_ls_structure_factor_coef Fsqd
_refine_ls_weighting_details 'calc w=1/[\s^2^(Fo^2^)+(0.0250P)^2^+5.0000P] where P=(Fo^2^+2Fc^2^)/3'
_refine_ls_weighting_scheme calc
_refine_ls_wR_factor_gt 0.1604
_refine_ls_wR_factor_ref 0.1900
_reflns_number_gt 3193
_reflns_number_total 5393
_reflns_threshold_expression >2sigma(I)
_cod_data_source_file jo6b02912_si_002.cif
_cod_data_source_block WA_1
_cod_depositor_comments
;
The following automatic conversions were performed:

'_symmetry_cell_setting' value 'Monoclinic' changed to 'monoclinic'
according to
/home/data/users/saulius/crontab/automatic-downloads/current/ACS/lib/dictionaries/cif_core.dic
dictionary named 'cif_core.dic' version 2.4.2 from 2011-04-26.

Automatic conversion script
Id: cif_fix_values 4973 2017-02-22 13:04:09Z antanas 
;
_cod_original_sg_symbol_H-M 'P 21/n'
_cod_database_code 4032264

loop_
_symmetry_equiv_pos_as_xyz
'x, y, z'
'-x+1/2, y+1/2, -z+1/2'
'-x, -y, -z'
'x-1/2, -y-1/2, z-1/2'

loop_
_atom_site_label
_atom_site_type_symbol
_atom_site_fract_x
_atom_site_fract_y
_atom_site_fract_z
_atom_site_U_iso_or_equiv
_atom_site_adp_type
_atom_site_occupancy
_atom_site_symmetry_multiplicity
_atom_site_calc_flag
_atom_site_refinement_flags
N4 N 0.9624(3) 0.54508(18) 0.8293(3) 0.0535(9) Uani 1 1 d .
N1 N 0.0495(3) 0.40415(19) 0.6844(3) 0.0535(9) Uani 1 1 d .
N3 N 0.8838(3) 0.43118(19) 0.7733(3) 0.0534(9) Uani 1 1 d .
N2 N 0.0548(3) 0.5289(2) 0.6612(3) 0.0554(9) Uani 1 1 d .
C30 C 0.8950(3) 0.4930(2) 0.8290(3) 0.0469(10) Uani 1 1 d .
C3 C 0.0841(3) 0.4609(2) 0.6495(3) 0.0486(10) Uani 1 1 d .
C36 C 0.7570(3) 0.4208(2) 0.8535(3) 0.0507(10) Uani 1 1 d .
C31 C 0.8048(3) 0.3885(2) 0.7870(3) 0.0534(11) Uani 1 1 d .
C23 C 0.7334(3) 0.5443(3) 1.0005(3) 0.0618(12) Uani 1 1 d .
C4 C 0.0924(3) 0.3413(2) 0.6655(3) 0.0518(10) Uani 1 1 d .
C42 C 0.9604(3) 0.6015(2) 0.8937(3) 0.0524(10) Uani 1 1 d .
C40 C 1.0351(3) 0.7153(2) 0.9687(4) 0.0584(11) Uani 1 1 d .
H40 H 1.0827 0.7532 0.9749 0.070 Uiso 1 1 calc R
C37 C 0.8896(3) 0.6029(2) 0.9510(3) 0.0521(10) Uani 1 1 d .
C5 C 0.1664(3) 0.3402(2) 0.6123(3) 0.0531(10) Uani 1 1 d .
C28 C 0.6512(4) 0.5950(3) 0.9741(4) 0.0745(15) Uani 1 1 d .
H28 H 0.6408 0.6263 0.9175 0.089 Uiso 1 1 calc R
C15 C 0.1758(3) 0.5409(2) 0.5749(3) 0.0555(11) Uani 1 1 d .
C10 C 0.1087(3) 0.5765(3) 0.6188(3) 0.0556(11) Uani 1 1 d .
C39 C 0.9661(3) 0.7161(2) 1.0265(4) 0.0597(11) Uani 1 1 d .
H39 H 0.9684 0.7544 1.0709 0.072 Uiso 1 1 calc R
C9 C 0.0632(4) 0.2770(3) 0.7001(3) 0.0594(12) Uani 1 1 d .
H9 H 0.0148 0.2773 0.7355 0.071 Uiso 1 1 calc R
C24 C 0.7450(3) 0.4967(3) 1.0828(3) 0.0588(11) Uani 1 1 d .
H24 H 0.7985 0.4612 1.0999 0.071 Uiso 1 1 calc R
C35 C 0.6745(3) 0.3843(3) 0.8741(3) 0.0587(11) Uani 1 1 d .
H35 H 0.6415 0.4047 0.9171 0.070 Uiso 1 1 calc R
C38 C 0.8962(3) 0.6613(2) 1.0177(3) 0.0589(11) Uani 1 1 d .
H38 H 0.8515 0.6625 1.0570 0.071 Uiso 1 1 calc R
C41 C 1.0325(3) 0.6596(2) 0.9039(4) 0.0581(11) Uani 1 1 d .
H41 H 1.0784 0.6595 0.8659 0.070 Uiso 1 1 calc R
C25 C 0.6779(3) 0.5017(3) 1.1390(3) 0.0609(12) Uani 1 1 d .
H25 H 0.6868 0.4702 1.1949 0.073 Uiso 1 1 calc R
C32 C 0.7727(4) 0.3210(2) 0.7449(3) 0.0610(12) Uani 1 1 d .
H32 H 0.8059 0.2994 0.7029 0.073 Uiso 1 1 calc R
C17 C 0.3977(4) 0.4104(3) 0.5858(4) 0.0794(16) Uani 1 1 d .
H17 H 0.4213 0.4141 0.6604 0.095 Uiso 1 1 calc R
C29 C 0.8172(4) 0.4904(3) 0.8841(3) 0.0649(13) Uani 1 1 d .
C26 C 0.5985(4) 0.5527(3) 1.1134(4) 0.0729(15) Uani 1 1 d .
H26 H 0.5532 0.5560 1.1518 0.088 Uiso 1 1 calc R
C8 C 0.1044(4) 0.2142(3) 0.6827(4) 0.0687(13) Uani 1 1 d .
H8 H 0.0847 0.1721 0.7067 0.082 Uiso 1 1 calc R
C6 C 0.2065(4) 0.2735(3) 0.5948(4) 0.0673(13) Uani 1 1 d .
H6 H 0.2547 0.2716 0.5593 0.081 Uiso 1 1 calc R
C34 C 0.6427(4) 0.3181(3) 0.8303(4) 0.0680(13) Uani 1 1 d .
H34 H 0.5877 0.2937 0.8435 0.082 Uiso 1 1 calc R
C20 C 0.3300(5) 0.4018(3) 0.3675(4) 0.0908(19) Uani 1 1 d .
H20 H 0.3065 0.3986 0.2929 0.109 Uiso 1 1 calc R
C33 C 0.6919(4) 0.2869(3) 0.7662(4) 0.0657(12) Uani 1 1 d .
H33 H 0.6691 0.2420 0.7374 0.079 Uiso 1 1 calc R
C11 C 0.1003(4) 0.6498(3) 0.6189(4) 0.0657(12) Uani 1 1 d .
H11 H 0.0550 0.6723 0.6479 0.079 Uiso 1 1 calc R
C22 C 0.8136(4) 0.5448(3) 0.9429(4) 0.0659(13) Uani 1 1 d .
C2 C 0.1602(4) 0.4629(3) 0.5946(3) 0.0666(13) Uani 1 1 d .
C13 C 0.2282(4) 0.6541(3) 0.5296(4) 0.0762(15) Uani 1 1 d .
H13 H 0.2685 0.6811 0.4996 0.091 Uiso 1 1 calc R
C19 C 0.4402(5) 0.4049(3) 0.4296(5) 0.0783(16) Uani 1 1 d .
H19 H 0.4916 0.4043 0.3977 0.094 Uiso 1 1 calc R
C27 C 0.5852(4) 0.5991(3) 1.0312(4) 0.0736(14) Uani 1 1 d .
H27 H 0.5306 0.6338 1.0139 0.088 Uiso 1 1 calc R
C16 C 0.2861(4) 0.4065(3) 0.5227(4) 0.0743(15) Uani 1 1 d .
C7 C 0.1760(4) 0.2127(3) 0.6290(4) 0.0732(14) Uani 1 1 d .
H7 H 0.2031 0.1694 0.6164 0.088 Uiso 1 1 calc R
C18 C 0.4744(4) 0.4088(3) 0.5391(5) 0.0776(15) Uani 1 1 d .
H18 H 0.5495 0.4104 0.5823 0.093 Uiso 1 1 calc R
C12 C 0.1615(4) 0.6880(3) 0.5746(4) 0.0777(15) Uani 1 1 d .
H12 H 0.1585 0.7374 0.5747 0.093 Uiso 1 1 calc R
C14 C 0.2348(4) 0.5808(3) 0.5291(4) 0.0693(13) Uani 1 1 d .
H14 H 0.2786 0.5584 0.4982 0.083 Uiso 1 1 calc R
C21 C 0.2527(4) 0.4034(4) 0.4131(4) 0.099(2) Uani 1 1 d .
H21 H 0.1777 0.4024 0.3693 0.119 Uiso 1 1 calc R
C1 C 0.2018(4) 0.4041(3) 0.5764(4) 0.0708(14) Uani 1 1 d .
H3N H 0.942(5) 0.420(3) 0.733(4) 0.13(2) Uiso 1 1 d .
H2N H 0.018(4) 0.543(3) 0.718(4) 0.12(2) Uiso 1 1 d .

loop_
_atom_site_aniso_label
_atom_site_aniso_U_11
_atom_site_aniso_U_22
_atom_site_aniso_U_33
_atom_site_aniso_U_23
_atom_site_aniso_U_13
_atom_site_aniso_U_12
N4 0.050(2) 0.049(2) 0.065(2) 0.0040(18) 0.0256(18) 0.0053(17)
N1 0.054(2) 0.057(2) 0.056(2) -0.0019(17) 0.0273(18) -0.0006(18)
N3 0.053(2) 0.055(2) 0.061(2) -0.0043(18) 0.0312(19) -0.0041(17)
N2 0.053(2) 0.058(2) 0.060(2) 0.0003(18) 0.0268(19) 0.0043(18)
C30 0.042(2) 0.057(3) 0.049(2) 0.007(2) 0.0258(19) 0.008(2)
C3 0.040(2) 0.066(3) 0.044(2) -0.003(2) 0.0201(19) 0.003(2)
C36 0.044(2) 0.053(3) 0.049(2) 0.002(2) 0.011(2) -0.001(2)
C31 0.047(2) 0.061(3) 0.051(2) 0.006(2) 0.017(2) 0.001(2)
C23 0.047(2) 0.094(4) 0.053(3) 0.012(2) 0.029(2) 0.016(2)
C4 0.048(2) 0.059(3) 0.047(2) -0.005(2) 0.018(2) 0.001(2)
C42 0.052(2) 0.042(2) 0.058(3) 0.002(2) 0.016(2) 0.009(2)
C40 0.054(2) 0.049(3) 0.076(3) 0.001(2) 0.029(2) -0.003(2)
C37 0.046(2) 0.048(3) 0.060(3) 0.014(2) 0.018(2) 0.001(2)
C5 0.048(2) 0.063(3) 0.048(2) 0.004(2) 0.018(2) -0.005(2)
C28 0.055(3) 0.091(4) 0.082(3) 0.033(3) 0.031(3) 0.018(3)
C15 0.056(3) 0.060(3) 0.046(2) 0.001(2) 0.014(2) -0.005(2)
C10 0.049(2) 0.065(3) 0.050(2) 0.007(2) 0.016(2) 0.000(2)
C39 0.062(3) 0.057(3) 0.067(3) -0.003(2) 0.032(2) 0.001(2)
C9 0.058(3) 0.069(3) 0.058(3) -0.001(2) 0.030(2) -0.005(2)
C24 0.056(3) 0.074(3) 0.050(2) 0.004(2) 0.024(2) 0.015(2)
C35 0.052(2) 0.074(3) 0.055(3) 0.000(2) 0.026(2) 0.000(2)
C38 0.055(3) 0.062(3) 0.064(3) 0.006(2) 0.029(2) -0.002(2)
C41 0.051(2) 0.057(3) 0.071(3) 0.008(2) 0.029(2) 0.006(2)
C25 0.053(3) 0.086(3) 0.047(2) 0.005(2) 0.023(2) -0.007(2)
C32 0.062(3) 0.064(3) 0.058(3) -0.004(2) 0.024(2) 0.002(2)
C17 0.052(3) 0.123(5) 0.063(3) -0.014(3) 0.023(3) 0.001(3)
C29 0.066(3) 0.074(3) 0.048(3) 0.004(2) 0.014(2) 0.027(3)
C26 0.056(3) 0.110(4) 0.062(3) -0.012(3) 0.033(3) 0.005(3)
C8 0.078(3) 0.057(3) 0.072(3) 0.002(2) 0.030(3) -0.007(3)
C6 0.057(3) 0.083(4) 0.070(3) -0.011(3) 0.034(3) 0.004(3)
C34 0.060(3) 0.078(4) 0.068(3) -0.002(3) 0.028(3) -0.020(3)
C20 0.097(4) 0.130(5) 0.068(3) 0.028(3) 0.056(3) 0.036(4)
C33 0.068(3) 0.061(3) 0.065(3) -0.010(2) 0.023(3) -0.015(2)
C11 0.068(3) 0.066(3) 0.062(3) 0.005(2) 0.024(3) 0.009(3)
C22 0.061(3) 0.070(3) 0.060(3) 0.014(2) 0.015(2) 0.012(3)
C2 0.049(3) 0.092(4) 0.052(3) -0.016(3) 0.012(2) 0.010(3)
C13 0.070(3) 0.095(4) 0.062(3) 0.009(3) 0.024(3) -0.019(3)
C19 0.084(4) 0.071(4) 0.111(5) 0.017(3) 0.072(4) 0.016(3)
C27 0.056(3) 0.078(4) 0.095(4) 0.001(3) 0.038(3) 0.018(3)
C16 0.052(3) 0.121(5) 0.057(3) -0.003(3) 0.029(2) 0.017(3)
C7 0.077(3) 0.062(3) 0.086(4) -0.009(3) 0.038(3) 0.008(3)
C18 0.056(3) 0.088(4) 0.102(4) -0.005(3) 0.045(3) -0.001(3)
C12 0.094(4) 0.062(3) 0.068(3) 0.007(3) 0.021(3) -0.006(3)
C14 0.060(3) 0.089(4) 0.060(3) 0.000(3) 0.024(2) 0.004(3)
C21 0.063(3) 0.184(7) 0.055(3) 0.015(4) 0.029(3) 0.038(4)
C1 0.058(3) 0.090(4) 0.058(3) -0.007(3) 0.016(2) 0.004(3)

loop_
_atom_type_symbol
_atom_type_description
_atom_type_scat_dispersion_real
_atom_type_scat_dispersion_imag
_atom_type_scat_source
C C 0.0033 0.0016 'International Tables Vol C Tables 4.2.6.8 and 6.1.1.4'
H H 0.0000 0.0000 'International Tables Vol C Tables 4.2.6.8 and 6.1.1.4'
N N 0.0061 0.0033 'International Tables Vol C Tables 4.2.6.8 and 6.1.1.4'

loop_
_geom_angle_atom_site_label_1
_geom_angle_atom_site_label_2
_geom_angle_atom_site_label_3
_geom_angle
C30 N4 C42 113.4(3)
C3 N1 C4 114.1(3)
C30 N3 C31 110.5(3)
C3 N2 C10 110.1(4)
N4 C30 N3 124.5(3)
N4 C30 C29 128.1(4)
N3 C30 C29 107.4(4)
N1 C3 N2 124.6(3)
N1 C3 C2 127.0(4)
N2 C3 C2 108.4(4)
C35 C36 C31 118.9(4)
C35 C36 C29 137.7(4)
C31 C36 C29 103.4(4)
N3 C31 C32 127.1(4)
N3 C31 C36 112.1(4)
C32 C31 C36 120.8(4)
C28 C23 C24 119.0(4)
C28 C23 C22 119.1(4)
C24 C23 C22 121.7(4)
N1 C4 C9 119.7(4)
N1 C4 C5 121.2(4)
C9 C4 C5 119.1(4)
N4 C42 C41 118.7(4)
N4 C42 C37 122.2(4)
C41 C42 C37 119.1(4)
C41 C40 C39 120.2(4)
C38 C37 C42 118.2(4)
C38 C37 C22 120.5(4)
C42 C37 C22 121.3(4)
C4 C5 C6 118.1(4)
C4 C5 C1 122.2(4)
C6 C5 C1 119.7(4)
C27 C28 C23 119.8(4)
C14 C15 C10 118.7(4)
C14 C15 C2 137.6(4)
C10 C15 C2 103.8(4)
C11 C10 N2 125.9(4)
C11 C10 C15 122.6(4)
N2 C10 C15 111.5(4)
C38 C39 C40 120.4(4)
C8 C9 C4 121.0(4)
C25 C24 C23 120.1(4)
C34 C35 C36 119.3(4)
C39 C38 C37 121.6(4)
C40 C41 C42 120.6(4)
C26 C25 C24 120.2(4)
C33 C32 C31 118.8(4)
C18 C17 C16 120.4(5)
C22 C29 C30 118.2(5)
C22 C29 C36 135.2(5)
C30 C29 C36 106.5(4)
C25 C26 C27 120.0(4)
C9 C8 C7 120.2(5)
C7 C6 C5 121.0(4)
C35 C34 C33 120.8(4)
C19 C20 C21 121.2(5)
C32 C33 C34 121.3(4)
C12 C11 C10 117.4(5)
C29 C22 C37 116.7(5)
C29 C22 C23 119.7(5)
C37 C22 C23 123.6(4)
C1 C2 C3 119.7(5)
C1 C2 C15 134.1(5)
C3 C2 C15 106.2(4)
C14 C13 C12 120.6(5)
C20 C19 C18 119.3(5)
C26 C27 C28 120.6(5)
C21 C16 C17 119.0(4)
C21 C16 C1 121.3(4)
C17 C16 C1 119.8(4)
C6 C7 C8 120.6(5)
C19 C18 C17 120.1(5)
C11 C12 C13 121.3(5)
C15 C14 C13 119.5(5)
C16 C21 C20 120.0(5)
C2 C1 C5 115.8(5)
C2 C1 C16 119.6(5)
C5 C1 C16 124.6(5)

loop_
_geom_bond_atom_site_label_1
_geom_bond_atom_site_label_2
_geom_bond_distance
N4 C30 1.319(5)
N4 C42 1.377(5)
N1 C3 1.319(5)
N1 C4 1.377(5)
N3 C30 1.361(5)
N3 C31 1.379(5)
N2 C3 1.363(5)
N2 C10 1.395(5)
C30 C29 1.478(6)
C3 C2 1.455(6)
C36 C35 1.398(5)
C36 C31 1.416(5)
C36 C29 1.503(6)
C31 C32 1.389(6)
C23 C28 1.380(6)
C23 C24 1.385(6)
C23 C22 1.532(6)
C4 C9 1.403(6)
C4 C5 1.413(5)
C42 C41 1.417(6)
C42 C37 1.421(5)
C40 C41 1.357(6)
C40 C39 1.404(5)
C37 C38 1.401(6)
C37 C22 1.455(6)
C5 C6 1.416(6)
C5 C1 1.439(6)
C28 C27 1.366(6)
C15 C14 1.383(6)
C15 C10 1.406(6)
C15 C2 1.520(7)
C10 C11 1.385(6)
C39 C38 1.355(6)
C9 C8 1.357(6)
C24 C25 1.368(5)
C35 C34 1.374(6)
C25 C26 1.359(6)
C32 C33 1.362(6)
C17 C18 1.379(6)
C17 C16 1.380(6)
C29 C22 1.307(6)
C26 C27 1.366(7)
C8 C7 1.392(6)
C6 C7 1.351(6)
C34 C33 1.392(6)
C20 C19 1.361(7)
C20 C21 1.375(6)
C11 C12 1.375(6)
C2 C1 1.299(6)
C13 C14 1.384(7)
C13 C12 1.399(7)
C19 C18 1.366(7)
C16 C21 1.366(6)
C16 C1 1.540(6)
